data_7059535
loop_
_publ_author_name
'Salami, Fatemeh'
'Zhao, Yuming'

_publ_section_title
;
 Synthesis and characterization of bis(dithiafulvenyl)-substituted
 fluorenones and fluorenylidene-1,3-dithioles
;
_journal_issue 22
_journal_name_full 'New Journal of Chemistry'
_journal_page_first 9179
_journal_page_last 9189
_journal_paper_doi 10.1039/D0NJ01495H
_journal_volume 44
_journal_year 2020
_chemical_formula_moiety 'C36 H50 S4'
_chemical_formula_sum 'C36 H50 S4'
_chemical_formula_weight 611.00
_space_group_crystal_system monoclinic
_space_group_IT_number 14
_space_group_name_Hall '-P 2yn'
_space_group_name_H-M_alt 'P 1 21/n 1'
_atom_sites_solution_hydrogens geom
_atom_sites_solution_primary dual
_audit_creation_date 2019-12-03
_audit_creation_method
;
Olex2 1.2
(compiled 2018.05.29 svn.r3508 for OlexSys, GUI svn.r5506)
;
_audit_update_record
;
2020-02-17 deposited with the CCDC.	2020-04-28 downloaded from the CCDC.
;
_cell_angle_alpha 90
_cell_angle_beta 92.2020(10)
_cell_angle_gamma 90
_cell_formula_units_Z 4
_cell_length_a 9.32000(10)
_cell_length_b 10.2529(2)
_cell_length_c 35.0079(5)
_cell_measurement_reflns_used 17162
_cell_measurement_temperature 100(2)
_cell_measurement_theta_max 77.1920
_cell_measurement_theta_min 2.4620
_cell_volume 3342.78(9)
_computing_cell_refinement 'CrysAlisPro 1.171.40.67a (Rigaku OD, 2019)'
_computing_data_collection 'CrysAlisPro 1.171.40.67a (Rigaku OD, 2019)'
_computing_data_reduction 'CrysAlisPro 1.171.40.67a (Rigaku OD, 2019)'
_computing_molecular_graphics 'Olex2 (Dolomanov et al., 2009)'
_computing_publication_material 'Olex2 (Dolomanov et al., 2009)'
_computing_structure_refinement 'ShelXL (Sheldrick, 2015)'
_computing_structure_solution 'ShelXT (Sheldrick, 2015)'
_diffrn_ambient_environment N~2~
_diffrn_ambient_temperature 100(2)
_diffrn_detector 'Hybrid Pixel Array Detector'
_diffrn_detector_area_resol_mean 10.0000
_diffrn_detector_type HyPix
_diffrn_measured_fraction_theta_full 0.993
_diffrn_measured_fraction_theta_max 0.979
_diffrn_measurement_details
;
List of Runs (angles in degrees, time in seconds):

  # Type    Start    End  Width  t~exp~   \w     \q     \k     \f   Frames
#--------------------------------------------------------------------------
  1  \w    -34.00  25.00   0.50    2.24    --  -47.95  37.00 -60.00  118
  2  \w    -16.00  28.00   0.50    2.24    --  -47.95  19.00-150.00   88
  3  \w    -43.00 -14.00   0.50   11.00    --  -86.25  45.00  30.00   58
  4  \w    -81.00   2.00   0.50    2.24    --  -47.95 106.00-171.00  166
  5  \w     19.00  85.00   0.50    2.24    --   47.95-106.00  88.00  132
  6  \w     35.00 107.00   0.50   11.00    --  107.75-106.00  88.00  144
  7  \w     35.00  79.00   0.50    8.00    --  107.75 -61.00 120.00   88
  8  \w     35.00 106.00   0.50    8.00    --  107.75 -94.00 120.00  142
  9  \w     35.00 106.00   0.50    8.00    --  107.75 -94.00  90.00  142
 10  \w     35.00  79.00   0.50    8.00    --  107.75 -61.00  90.00   88
 11  \w     35.00  79.00   0.50    8.00    --  107.75 -61.00 150.00   88
 12  \w     35.00 131.00   0.50    8.00    --  107.75 -77.00  90.00  192
 13  \w     95.00 178.00   0.50    8.00    --  107.75  30.00 -90.00  166
 14  \w    105.00 178.00   0.50    8.00    --  107.75 106.00-171.00  146
 15  \w     95.00 178.00   0.50    8.00    --  107.75  45.00-120.00  166
 16  \w     95.00 178.00   0.50    8.00    --  107.75  45.00   0.00  166
 17  \w     95.00 178.00   0.50    8.00    --  107.75  45.00  90.00  166
 18  \w     95.00 178.00   0.50    8.00    --  107.75  45.00 150.00  166
 19  \w     35.00  79.00   0.50    8.00    --  107.75 -61.00-120.00   88
 20  \w     35.00 106.00   0.50    8.00    --  107.75 -94.00-150.00  142
 21  \w     35.00  79.00   0.50    8.00    --  107.75 -61.00-150.00   88
 22  \w     35.00  79.00   0.50    8.00    --  107.75 -61.00 -90.00   88
 23  \w     35.00  79.00   0.50    8.00    --  107.75 -61.00 -30.00   88
 24  \w    -81.00 -13.00   0.50    8.00    --  -86.25 106.00-171.00  136
 25  \w   -120.00 -25.00   0.50    2.00    --  -47.95 -77.00-180.00  190
 26  \w   -120.00 -73.00   0.50    2.00    --  -47.95-125.00-120.00   94
 27  \w   -120.00 -73.00   0.50    2.00    --  -47.95-125.00 -60.00   94
 28  \w   -159.00 -83.00   0.50    8.00    --  -86.25-106.00  88.00  152
 29  \w   -120.00 -73.00   0.50    2.00    --  -47.95-125.00 150.00   94
 30  \w     82.00 108.00   0.50    8.00    --  107.75-109.00-176.00   52
 31  \w    -13.00  27.00   0.50    2.00    --  -47.82  19.00  60.00   80
 32  \w     -6.00  20.00   0.50    2.00    --  -47.82  19.00 150.00   52
 33  \w     64.00  91.00   0.50    2.00    --   47.82-125.00   0.00   54
 34  \w     40.00  71.00   0.50    2.00    --   47.82-125.00-180.00   62
 35  \w    -63.00 -23.00   0.50    8.00    --  -86.25  61.00 -90.00   80
 36  \w    107.00 176.00   0.50    8.00    --  107.75  45.00 -30.00  138
 37  \w     81.00 107.00   0.50    8.00    --  107.75-102.00-118.10   52
 38  \w     59.00 104.00   0.50    8.00    --  107.75 -94.00 -90.00   90
 39  \w     40.00  66.00   0.50    8.00    --  107.75-102.00-118.10   52
 40  \w     85.00 112.00   0.50    8.00    --  107.75-125.00  90.00   54
 41  \w     36.00  61.00   0.50    8.00    --  107.75-125.00-180.00   50
 42  \w    120.00 163.00   0.50    8.00    --  107.75  45.00-180.00   86
 43  \w     80.00 106.00   0.50    8.00    --  107.75 -94.00   0.00   52
 44  \w     43.00  73.00   0.50    8.00    --  107.75-125.00  90.00   60
 45  \w     97.00 139.00   0.50    8.00    --  107.75  15.00 -30.00   84
 46  \w     51.00 106.00   0.50    8.00    --  107.75 -99.00 -41.89  110
 47  \w     40.00  84.00   0.50    8.00    --  107.75 -94.00  30.00   88
 48  \w    131.00 164.00   0.50    8.00    --  107.75 125.00  30.00   66
 49  \w     81.00 107.00   0.50    8.00    --  107.75-102.00 118.03   52
 50  \w     82.00 112.00   0.50    8.00    --  107.75-125.00 -90.00   60
 51  \w    106.00 131.00   0.50    8.00    --  107.75  61.00-180.00   50
 52  \w    143.00 169.00   0.50    8.00    --  107.75  61.00-180.00   52
 53  \w     36.00  75.00   0.50    8.00    --  107.75 -94.00   0.00   78
 54  \w     35.00  60.00   0.50    8.00    --  107.75 -61.00   0.00   50
 55  \w     57.00 106.00   0.50    8.00    --  107.75 -94.00 -30.00   98
 56  \w    -66.00 -41.00   0.50    2.00    --  -47.82 109.00 -80.00   50
 57  \w     61.00  87.00   0.50    8.00    --  107.75 -94.00-120.00   52
 58  \w   -119.00 -25.00   0.50    2.00    --  -47.82 -77.00 -60.00  188
 59  \w   -119.00 -33.00   0.50    2.00    --  -47.82 -57.00  90.00  172
 60  \w   -119.00 -34.00   0.50    2.00    --  -47.82 -50.00-155.73  170
 61  \w   -119.00 -33.00   0.50    2.00    --  -47.82 -57.00 -30.00  172
 62  \w   -119.00 -25.00   0.50    2.00    --  -47.82 -77.00-120.00  188
 63  \w   -119.00 -25.00   0.50    2.00    --  -47.82 -77.00   0.00  188
 64  \w   -119.00 -25.00   0.50    2.00    --  -47.82 -77.00  90.00  188
 65  \w   -121.00 -47.00   0.50    2.00    --  -47.82 -37.00-150.00  148
 66  \w   -119.00 -25.00   0.50    2.00    --  -47.82 -77.00  60.00  188
 67  \w     30.00  55.00   0.50    2.00    --   47.82-109.00-176.00   50
 68  \w     30.00  55.00   0.50    2.00    --   47.82-109.00-176.00   50
 69  \w    -72.00 -47.00   0.50    8.00    --  -86.25 109.00 -80.00   50
;
_diffrn_measurement_device 'four-circle diffractometer'
_diffrn_measurement_device_type 'XtaLAB Synergy, Dualflex, HyPix'
_diffrn_measurement_method '\w scans'
_diffrn_orient_matrix_type 'CrysAlisPro convention (1999,Acta A55,543-557)'
_diffrn_orient_matrix_UB_11 0.0564076000
_diffrn_orient_matrix_UB_12 -0.1115739000
_diffrn_orient_matrix_UB_13 0.0259443000
_diffrn_orient_matrix_UB_21 0.0077335000
_diffrn_orient_matrix_UB_22 0.0940805000
_diffrn_orient_matrix_UB_23 0.0343432000
_diffrn_orient_matrix_UB_31 -0.1552341000
_diffrn_orient_matrix_UB_32 -0.0359701000
_diffrn_orient_matrix_UB_33 0.0093336000
_diffrn_radiation_monochromator mirror
_diffrn_radiation_probe x-ray
_diffrn_radiation_type CuK\a
_diffrn_radiation_wavelength 1.54184
_diffrn_reflns_av_R_equivalents 0.1055
_diffrn_reflns_av_unetI/netI 0.0473
_diffrn_reflns_Laue_measured_fraction_full 0.993
_diffrn_reflns_Laue_measured_fraction_max 0.979
_diffrn_reflns_limit_h_max 8
_diffrn_reflns_limit_h_min -11
_diffrn_reflns_limit_k_max 12
_diffrn_reflns_limit_k_min -12
_diffrn_reflns_limit_l_max 44
_diffrn_reflns_limit_l_min -43
_diffrn_reflns_number 56658
_diffrn_reflns_point_group_measured_fraction_full 0.993
_diffrn_reflns_point_group_measured_fraction_max 0.979
_diffrn_reflns_theta_full 67.684
_diffrn_reflns_theta_max 77.518
_diffrn_reflns_theta_min 2.526
_diffrn_source 'micro-focus sealed X-ray tube'
_diffrn_source_type 'PhotonJet (Cu) X-ray Source'
_exptl_absorpt_coefficient_mu 2.770
_exptl_absorpt_correction_T_max 1.00000
_exptl_absorpt_correction_T_min 0.39747
_exptl_absorpt_correction_type multi-scan
_exptl_absorpt_process_details
;
CrysAlisPro 1.171.40.67a (Rigaku Oxford Diffraction, 2019)
Empirical absorption correction using spherical harmonics,
 implemented in SCALE3 ABSPACK scaling algorithm.
;
_exptl_crystal_colour yellow
_exptl_crystal_colour_primary yellow
_exptl_crystal_density_diffrn 1.214
_exptl_crystal_description needle
_exptl_crystal_F_000 1320
_exptl_crystal_size_max 0.25
_exptl_crystal_size_mid 0.05
_exptl_crystal_size_min 0.04
_refine_diff_density_max 0.628
_refine_diff_density_min -0.703
_refine_diff_density_rms 0.088
_refine_ls_extinction_method none
_refine_ls_goodness_of_fit_ref 1.058
_refine_ls_hydrogen_treatment constr
_refine_ls_matrix_type full
_refine_ls_number_parameters 363
_refine_ls_number_reflns 6956
_refine_ls_number_restraints 0
_refine_ls_restrained_S_all 1.058
_refine_ls_R_factor_all 0.0758
_refine_ls_R_factor_gt 0.0638
_refine_ls_shift/su_max 0.001
_refine_ls_shift/su_mean 0.000
_refine_ls_structure_factor_coef Fsqd
_refine_ls_weighting_details 'w=1/[\s^2^(Fo^2^)+(0.1297P)^2^+0.7120P] where P=(Fo^2^+2Fc^2^)/3'
_refine_ls_weighting_scheme calc
_refine_ls_wR_factor_gt 0.1731
_refine_ls_wR_factor_ref 0.1868
_reflns_Friedel_coverage 0.000
_reflns_number_gt 5664
_reflns_number_total 6956
_reflns_threshold_expression 'I > 2\s(I)'
_cod_data_source_file d0nj01495h2.cif
_cod_data_source_block 9floc10
_cod_depositor_comments
;Adding full bibliography for 7059533--7059535.cif.

 Adding full bibliography for 7059533--7059535.cif.
;
_cod_database_code 7059535
_shelx_shelxl_version_number 2018/3
_chemical_oxdiff_formula C36H50S4
_shelx_space_group_comment
;
The symmetry employed for this shelxl refinement is uniquely defined
by the following loop, which should always be used as a source of
symmetry information in preference to the above space-group names.
They are only intended as comments.
;
_shelx_estimated_absorpt_t_max 0.897
_shelx_estimated_absorpt_t_min 0.544
_diffrn_oxdiff_digest_frames
;
01c80f1d8cba99039968c412e1943485b50733273ae
;
_reflns_odcompleteness_completeness 98.97
_reflns_odcompleteness_iscentric 1
_reflns_odcompleteness_theta 74.33
_olex2_refinement_description
;
1. Fixed Uiso
 At 1.2 times of:
  All C(H) groups, All C(H,H) groups
 At 1.5 times of:
  All C(H,H,H) groups
2.a Secondary CH2 refined with riding coordinates:
 C17(H17A,H17B), C18(H18A,H18B), C19(H19A,H19B), C20(H20A,H20B), C21(H21A,
 H21B), C22(H22A,H22B), C23(H23A,H23B), C24(H24A,H24B), C25(H25A,H25B),
 C27(H27A,H27B), C28(H28A,H28B), C29(H29A,H29B), C30(H30A,H30B), C31(H31A,H31B),
  C32(H32A,H32B), C33(H33A,H33B), C34(H34A,H34B), C35(H35A,H35B)
2.b Aromatic/amide H refined with riding coordinates:
 C6(H6), C7(H7), C8(H8), C9(H9), C12(H12), C13(H13), C14(H14), C15(H15)
2.c Idealised Me refined as rotating group:
 C26(H26A,H26B,H26C), C36(H36A,H36B,H36C)
;
_olex2_submission_special_instructions 'No special instructions were received'
_oxdiff_exptl_absorpt_empirical_details
;
Empirical correction (ABSPACK) includes:
- Absorption correction using spherical harmonics
- Frame scaling
;
_oxdiff_exptl_absorpt_empirical_full_max 3.560
_oxdiff_exptl_absorpt_empirical_full_min 0.426

loop_
_space_group_symop_operation_xyz
'x, y, z'
'-x+1/2, y+1/2, -z+1/2'
'-x, -y, -z'
'x-1/2, -y-1/2, z-1/2'

loop_
_atom_site_label
_atom_site_type_symbol
_atom_site_fract_x
_atom_site_fract_y
_atom_site_fract_z
_atom_site_U_iso_or_equiv
_atom_site_adp_type
_atom_site_occupancy
_atom_site_site_symmetry_order
_atom_site_calc_flag
_atom_site_refinement_flags_posn
_atom_site_refinement_flags_adp
_atom_site_refinement_flags_occupancy
_atom_site_disorder_assembly
_atom_site_disorder_group
S1 S 0.87699(6) 0.11027(6) 0.82812(2) 0.03015(17) Uani 1 1 d . . . . .
S2 S 0.59331(6) 0.10076(6) 0.79018(2) 0.03063(18) Uani 1 1 d . . . . .
S3 S 0.67665(7) -0.09787(6) 0.73230(2) 0.03317(18) Uani 1 1 d . . . . .
S4 S 1.00477(6) -0.08693(6) 0.77607(2) 0.03162(18) Uani 1 1 d . . . . .
C1 C 0.7261(2) 0.0053(2) 0.77033(6) 0.0297(5) Uani 1 1 d . . . . .
C2 C 0.8575(2) 0.0086(2) 0.78801(6) 0.0294(5) Uani 1 1 d . . . . .
C3 C 0.7019(2) 0.1727(2) 0.82656(6) 0.0293(5) Uani 1 1 d . . . . .
C4 C 0.6532(2) 0.2646(2) 0.85112(7) 0.0298(5) Uani 1 1 d . . . . .
C5 C 0.7358(3) 0.3301(2) 0.88206(7) 0.0306(5) Uani 1 1 d . . . . .
C6 C 0.8783(3) 0.3188(3) 0.89598(7) 0.0330(5) Uani 1 1 d . . . . .
H6 H 0.941190 0.257975 0.884841 0.040 Uiso 1 1 calc R . . . .
C7 C 0.9270(3) 0.3971(3) 0.92615(7) 0.0349(6) Uani 1 1 d . . . . .
H7 H 1.023934 0.390004 0.935293 0.042 Uiso 1 1 calc R . . . .
C8 C 0.8358(3) 0.4859(3) 0.94328(7) 0.0368(6) Uani 1 1 d . . . . .
H8 H 0.870842 0.538078 0.964043 0.044 Uiso 1 1 calc R . . . .
C9 C 0.6943(3) 0.4982(3) 0.93002(7) 0.0360(6) Uani 1 1 d . . . . .
H9 H 0.632003 0.558703 0.941501 0.043 Uiso 1 1 calc R . . . .
C10 C 0.6451(3) 0.4209(3) 0.89982(7) 0.0320(5) Uani 1 1 d . . . . .
C11 C 0.5036(3) 0.4146(2) 0.88024(7) 0.0316(5) Uani 1 1 d . . . . .
C12 C 0.3785(3) 0.4849(3) 0.88676(7) 0.0361(6) Uani 1 1 d . . . . .
H12 H 0.376983 0.548578 0.906460 0.043 Uiso 1 1 calc R . . . .
C13 C 0.2569(3) 0.4602(3) 0.86407(8) 0.0390(6) Uani 1 1 d . . . . .
H13 H 0.171257 0.507684 0.868128 0.047 Uiso 1 1 calc R . . . .
C14 C 0.2586(3) 0.3664(3) 0.83527(8) 0.0394(6) Uani 1 1 d . . . . .
H14 H 0.173770 0.349839 0.820125 0.047 Uiso 1 1 calc R . . . .
C15 C 0.3836(3) 0.2963(3) 0.82841(7) 0.0345(5) Uani 1 1 d . . . . .
H15 H 0.384288 0.233119 0.808567 0.041 Uiso 1 1 calc R . . . .
C16 C 0.5069(3) 0.3199(2) 0.85090(7) 0.0312(5) Uani 1 1 d . . . . .
C17 C 0.5940(3) 0.0137(3) 0.69733(7) 0.0335(5) Uani 1 1 d . . . . .
H17A H 0.550609 -0.038422 0.676075 0.040 Uiso 1 1 calc R . . . .
H17B H 0.515112 0.060643 0.709594 0.040 Uiso 1 1 calc R . . . .
C18 C 0.6943(3) 0.1141(3) 0.68062(7) 0.0320(5) Uani 1 1 d . . . . .
H18A H 0.781540 0.069792 0.671881 0.038 Uiso 1 1 calc R . . . .
H18B H 0.724238 0.177607 0.700696 0.038 Uiso 1 1 calc R . . . .
C19 C 0.6211(2) 0.1867(3) 0.64695(7) 0.0322(5) Uani 1 1 d . . . . .
H19A H 0.587288 0.122073 0.627611 0.039 Uiso 1 1 calc R . . . .
H19B H 0.535722 0.232832 0.656138 0.039 Uiso 1 1 calc R . . . .
C20 C 0.7175(2) 0.2850(3) 0.62791(7) 0.0321(5) Uani 1 1 d . . . . .
H20A H 0.803252 0.239247 0.618780 0.039 Uiso 1 1 calc R . . . .
H20B H 0.750594 0.350400 0.647091 0.039 Uiso 1 1 calc R . . . .
C21 C 0.6422(3) 0.3552(3) 0.59421(7) 0.0342(5) Uani 1 1 d . . . . .
H21A H 0.610919 0.289548 0.574887 0.041 Uiso 1 1 calc R . . . .
H21B H 0.555101 0.398751 0.603319 0.041 Uiso 1 1 calc R . . . .
C22 C 0.7355(3) 0.4564(3) 0.57517(7) 0.0349(5) Uani 1 1 d . . . . .
H22A H 0.766575 0.522426 0.594391 0.042 Uiso 1 1 calc R . . . .
H22B H 0.822549 0.413106 0.565961 0.042 Uiso 1 1 calc R . . . .
C23 C 0.6582(3) 0.5248(3) 0.54170(7) 0.0359(6) Uani 1 1 d . . . . .
H23A H 0.571081 0.567641 0.551089 0.043 Uiso 1 1 calc R . . . .
H23B H 0.626509 0.458211 0.522725 0.043 Uiso 1 1 calc R . . . .
C24 C 0.7475(3) 0.6267(3) 0.52167(7) 0.0359(6) Uani 1 1 d . . . . .
H24A H 0.834803 0.584713 0.512133 0.043 Uiso 1 1 calc R . . . .
H24B H 0.778361 0.694562 0.540356 0.043 Uiso 1 1 calc R . . . .
C25 C 0.6646(3) 0.6912(3) 0.48823(8) 0.0405(6) Uani 1 1 d . . . . .
H25A H 0.631140 0.622678 0.470072 0.049 Uiso 1 1 calc R . . . .
H25B H 0.578710 0.734877 0.498013 0.049 Uiso 1 1 calc R . . . .
C26 C 0.7525(3) 0.7912(3) 0.46678(8) 0.0477(7) Uani 1 1 d . . . . .
H26A H 0.692409 0.830463 0.446264 0.072 Uiso 1 1 calc GR . . . .
H26B H 0.835118 0.747976 0.455773 0.072 Uiso 1 1 calc GR . . . .
H26C H 0.786458 0.859470 0.484530 0.072 Uiso 1 1 calc GR . . . .
C27 C 1.1254(2) 0.0394(3) 0.75922(7) 0.0334(5) Uani 1 1 d . . . . .
H27A H 1.145859 0.102544 0.780111 0.040 Uiso 1 1 calc R . . . .
H27B H 1.217450 -0.001234 0.752485 0.040 Uiso 1 1 calc R . . . .
C28 C 1.0622(3) 0.1112(2) 0.72471(7) 0.0319(5) Uani 1 1 d . . . . .
H28A H 0.972695 0.155257 0.731975 0.038 Uiso 1 1 calc R . . . .
H28B H 1.036443 0.046971 0.704484 0.038 Uiso 1 1 calc R . . . .
C29 C 1.1626(3) 0.2120(3) 0.70856(7) 0.0339(5) Uani 1 1 d . . . . .
H29A H 1.251496 0.168607 0.700629 0.041 Uiso 1 1 calc R . . . .
H29B H 1.189265 0.276620 0.728626 0.041 Uiso 1 1 calc R . . . .
C30 C 1.0917(3) 0.2819(3) 0.67434(7) 0.0338(5) Uani 1 1 d . . . . .
H30A H 1.056490 0.215626 0.655679 0.041 Uiso 1 1 calc R . . . .
H30B H 1.007284 0.330494 0.683087 0.041 Uiso 1 1 calc R . . . .
C31 C 1.1889(3) 0.3762(3) 0.65417(8) 0.0375(6) Uani 1 1 d . . . . .
H31A H 1.273042 0.328019 0.645054 0.045 Uiso 1 1 calc R . . . .
H31B H 1.224480 0.442867 0.672669 0.045 Uiso 1 1 calc R . . . .
C32 C 1.1133(3) 0.4442(3) 0.62034(7) 0.0347(5) Uani 1 1 d . . . . .
H32A H 1.077269 0.377251 0.601979 0.042 Uiso 1 1 calc R . . . .
H32B H 1.029312 0.492337 0.629544 0.042 Uiso 1 1 calc R . . . .
C33 C 1.2091(3) 0.5386(3) 0.59967(7) 0.0368(6) Uani 1 1 d . . . . .
H33A H 1.291209 0.489873 0.589607 0.044 Uiso 1 1 calc R . . . .
H33B H 1.248086 0.603620 0.618234 0.044 Uiso 1 1 calc R . . . .
C34 C 1.1319(3) 0.6100(3) 0.56683(8) 0.0366(6) Uani 1 1 d . . . . .
H34A H 1.044848 0.652284 0.576405 0.044 Uiso 1 1 calc R . . . .
H34B H 1.100718 0.545712 0.547106 0.044 Uiso 1 1 calc R . . . .
C35 C 1.2246(3) 0.7129(3) 0.54854(8) 0.0439(7) Uani 1 1 d . . . . .
H35A H 1.258621 0.775394 0.568457 0.053 Uiso 1 1 calc R . . . .
H35B H 1.309988 0.670114 0.538170 0.053 Uiso 1 1 calc R . . . .
C36 C 1.1463(4) 0.7875(4) 0.51666(9) 0.0556(8) Uani 1 1 d . . . . .
H36A H 1.117779 0.727095 0.496034 0.083 Uiso 1 1 calc GR . . . .
H36B H 1.209951 0.854519 0.506762 0.083 Uiso 1 1 calc GR . . . .
H36C H 1.060638 0.828924 0.526582 0.083 Uiso 1 1 calc GR . . . .

loop_
_atom_site_aniso_label
_atom_site_aniso_U_11
_atom_site_aniso_U_22
_atom_site_aniso_U_33
_atom_site_aniso_U_23
_atom_site_aniso_U_13
_atom_site_aniso_U_12
S1 0.0296(3) 0.0343(3) 0.0269(3) -0.0017(2) 0.0062(2) 0.0029(2)
S2 0.0289(3) 0.0339(3) 0.0295(3) -0.0025(2) 0.0068(2) 0.0014(2)
S3 0.0386(3) 0.0325(3) 0.0288(3) -0.0028(2) 0.0058(2) 0.0002(2)
S4 0.0319(3) 0.0325(3) 0.0311(3) -0.0004(2) 0.0089(2) 0.0033(2)
C1 0.0346(11) 0.0305(13) 0.0244(10) 0.0014(9) 0.0084(9) 0.0000(9)
C2 0.0326(11) 0.0317(13) 0.0246(10) -0.0007(9) 0.0081(9) -0.0002(9)
C3 0.0291(10) 0.0324(13) 0.0271(11) 0.0042(9) 0.0084(9) 0.0015(9)
C4 0.0305(11) 0.0311(12) 0.0283(11) 0.0011(9) 0.0088(9) 0.0006(9)
C5 0.0362(11) 0.0311(12) 0.0252(11) 0.0028(9) 0.0100(9) 0.0011(10)
C6 0.0366(12) 0.0349(13) 0.0281(11) 0.0008(10) 0.0086(9) 0.0016(10)
C7 0.0363(13) 0.0381(14) 0.0307(12) -0.0003(10) 0.0051(10) 0.0003(10)
C8 0.0450(13) 0.0381(14) 0.0278(12) -0.0041(10) 0.0077(10) -0.0009(11)
C9 0.0416(13) 0.0373(14) 0.0296(12) -0.0010(10) 0.0098(10) 0.0034(11)
C10 0.0362(12) 0.0331(13) 0.0274(12) 0.0015(9) 0.0103(10) 0.0007(10)
C11 0.0353(12) 0.0332(13) 0.0272(11) 0.0029(10) 0.0132(9) 0.0037(10)
C12 0.0379(12) 0.0378(14) 0.0334(12) -0.0008(11) 0.0126(10) 0.0068(11)
C13 0.0353(12) 0.0440(15) 0.0388(14) 0.0013(12) 0.0150(10) 0.0092(11)
C14 0.0321(12) 0.0460(16) 0.0407(14) 0.0022(12) 0.0080(10) 0.0039(11)
C15 0.0331(12) 0.0377(14) 0.0334(12) -0.0003(10) 0.0088(10) 0.0026(10)
C16 0.0331(11) 0.0324(13) 0.0288(11) 0.0052(10) 0.0119(9) 0.0036(10)
C17 0.0296(11) 0.0412(14) 0.0300(12) 0.0013(10) 0.0048(9) -0.0013(10)
C18 0.0315(11) 0.0358(13) 0.0289(12) -0.0029(10) 0.0039(9) -0.0003(9)
C19 0.0288(11) 0.0381(14) 0.0297(12) -0.0026(10) 0.0032(9) 0.0004(10)
C20 0.0314(11) 0.0350(13) 0.0302(11) -0.0010(10) 0.0037(9) 0.0002(10)
C21 0.0356(12) 0.0364(14) 0.0309(12) -0.0004(10) 0.0033(9) -0.0001(11)
C22 0.0332(11) 0.0416(15) 0.0302(12) -0.0002(11) 0.0035(9) -0.0016(11)
C23 0.0358(12) 0.0409(15) 0.0311(12) 0.0011(11) 0.0033(10) -0.0042(11)
C24 0.0363(12) 0.0411(14) 0.0309(12) 0.0009(11) 0.0066(10) -0.0039(11)
C25 0.0431(13) 0.0462(16) 0.0323(13) 0.0028(12) 0.0039(10) -0.0048(12)
C26 0.0546(16) 0.0527(18) 0.0365(14) 0.0058(13) 0.0095(12) -0.0083(14)
C27 0.0298(11) 0.0375(14) 0.0333(12) 0.0000(10) 0.0062(9) 0.0005(10)
C28 0.0294(11) 0.0360(13) 0.0307(12) 0.0002(10) 0.0050(9) 0.0010(9)
C29 0.0313(11) 0.0378(14) 0.0329(12) 0.0008(10) 0.0040(9) -0.0022(10)
C30 0.0317(11) 0.0354(14) 0.0346(12) 0.0016(10) 0.0052(9) 0.0016(10)
C31 0.0328(12) 0.0452(15) 0.0347(13) 0.0059(11) 0.0033(10) -0.0037(11)
C32 0.0333(12) 0.0411(14) 0.0301(12) 0.0009(11) 0.0062(9) -0.0020(11)
C33 0.0333(11) 0.0423(15) 0.0354(13) 0.0007(11) 0.0076(10) -0.0005(11)
C34 0.0365(13) 0.0428(15) 0.0311(12) 0.0030(11) 0.0091(10) -0.0024(11)
C35 0.0415(13) 0.0522(18) 0.0389(14) 0.0062(13) 0.0117(11) -0.0044(12)
C36 0.0572(17) 0.063(2) 0.0472(17) 0.0193(16) 0.0093(14) -0.0059(16)

loop_
_atom_type_symbol
_atom_type_description
_atom_type_scat_dispersion_real
_atom_type_scat_dispersion_imag
_atom_type_scat_source
C C 0.0181 0.0091 'International Tables Vol C Tables 4.2.6.8 and 6.1.1.4'
H H 0.0000 0.0000 'International Tables Vol C Tables 4.2.6.8 and 6.1.1.4'
S S 0.3331 0.5567 'International Tables Vol C Tables 4.2.6.8 and 6.1.1.4'

loop_
_geom_angle_atom_site_label_1
_geom_angle_atom_site_label_2
_geom_angle_atom_site_label_3
_geom_angle
_geom_angle_site_symmetry_1
_geom_angle_site_symmetry_3
_geom_angle_publ_flag
C3 S1 C2 97.16(12) . . ?
C1 S2 C3 97.28(11) . . ?
C1 S3 C17 102.93(12) . . ?
C2 S4 C27 100.30(12) . . ?
S2 C1 S3 118.22(14) . . ?
C2 C1 S2 116.64(19) . . ?
C2 C1 S3 124.86(19) . . ?
S4 C2 S1 117.77(14) . . ?
C1 C2 S1 116.48(18) . . ?
C1 C2 S4 125.62(19) . . ?
S1 C3 S2 112.26(13) . . ?
C4 C3 S1 124.4(2) . . ?
C4 C3 S2 123.36(18) . . ?
C3 C4 C5 127.1(2) . . ?
C3 C4 C16 126.2(2) . . ?
C5 C4 C16 106.6(2) . . ?
C6 C5 C4 133.0(2) . . ?
C6 C5 C10 118.3(2) . . ?
C10 C5 C4 108.7(2) . . ?
C5 C6 H6 120.2 . . ?
C7 C6 C5 119.6(2) . . ?
C7 C6 H6 120.2 . . ?
C6 C7 H7 119.4 . . ?
C6 C7 C8 121.2(3) . . ?
C8 C7 H7 119.4 . . ?
C7 C8 H8 120.0 . . ?
C9 C8 C7 120.1(2) . . ?
C9 C8 H8 120.0 . . ?
C8 C9 H9 120.4 . . ?
C10 C9 C8 119.1(2) . . ?
C10 C9 H9 120.4 . . ?
C5 C10 C11 107.9(2) . . ?
C9 C10 C5 121.7(2) . . ?
C9 C10 C11 130.4(2) . . ?
C12 C11 C10 130.0(2) . . ?
C12 C11 C16 120.9(2) . . ?
C16 C11 C10 109.0(2) . . ?
C11 C12 H12 120.6 . . ?
C13 C12 C11 118.9(2) . . ?
C13 C12 H12 120.6 . . ?
C12 C13 H13 119.7 . . ?
C12 C13 C14 120.7(2) . . ?
C14 C13 H13 119.7 . . ?
C13 C14 H14 119.6 . . ?
C13 C14 C15 120.8(3) . . ?
C15 C14 H14 119.6 . . ?
C14 C15 H15 120.3 . . ?
C16 C15 C14 119.3(2) . . ?
C16 C15 H15 120.3 . . ?
C11 C16 C4 107.8(2) . . ?
C15 C16 C4 132.8(2) . . ?
C15 C16 C11 119.4(2) . . ?
S3 C17 H17A 108.4 . . ?
S3 C17 H17B 108.4 . . ?
H17A C17 H17B 107.4 . . ?
C18 C17 S3 115.59(17) . . ?
C18 C17 H17A 108.4 . . ?
C18 C17 H17B 108.4 . . ?
C17 C18 H18A 109.4 . . ?
C17 C18 H18B 109.4 . . ?
C17 C18 C19 111.2(2) . . ?
H18A C18 H18B 108.0 . . ?
C19 C18 H18A 109.4 . . ?
C19 C18 H18B 109.4 . . ?
C18 C19 H19A 108.8 . . ?
C18 C19 H19B 108.8 . . ?
H19A C19 H19B 107.7 . . ?
C20 C19 C18 113.9(2) . . ?
C20 C19 H19A 108.8 . . ?
C20 C19 H19B 108.8 . . ?
C19 C20 H20A 109.0 . . ?
C19 C20 H20B 109.0 . . ?
C19 C20 C21 112.9(2) . . ?
H20A C20 H20B 107.8 . . ?
C21 C20 H20A 109.0 . . ?
C21 C20 H20B 109.0 . . ?
C20 C21 H21A 108.8 . . ?
C20 C21 H21B 108.8 . . ?
H21A C21 H21B 107.7 . . ?
C22 C21 C20 113.9(2) . . ?
C22 C21 H21A 108.8 . . ?
C22 C21 H21B 108.8 . . ?
C21 C22 H22A 109.0 . . ?
C21 C22 H22B 109.0 . . ?
H22A C22 H22B 107.8 . . ?
C23 C22 C21 112.9(2) . . ?
C23 C22 H22A 109.0 . . ?
C23 C22 H22B 109.0 . . ?
C22 C23 H23A 108.6 . . ?
C22 C23 H23B 108.6 . . ?
C22 C23 C24 114.8(2) . . ?
H23A C23 H23B 107.5 . . ?
C24 C23 H23A 108.6 . . ?
C24 C23 H23B 108.6 . . ?
C23 C24 H24A 109.1 . . ?
C23 C24 H24B 109.1 . . ?
C23 C24 C25 112.4(2) . . ?
H24A C24 H24B 107.9 . . ?
C25 C24 H24A 109.1 . . ?
C25 C24 H24B 109.1 . . ?
C24 C25 H25A 108.8 . . ?
C24 C25 H25B 108.8 . . ?
H25A C25 H25B 107.7 . . ?
C26 C25 C24 113.7(2) . . ?
C26 C25 H25A 108.8 . . ?
C26 C25 H25B 108.8 . . ?
C25 C26 H26A 109.5 . . ?
C25 C26 H26B 109.5 . . ?
C25 C26 H26C 109.5 . . ?
H26A C26 H26B 109.5 . . ?
H26A C26 H26C 109.5 . . ?
H26B C26 H26C 109.5 . . ?
S4 C27 H27A 109.2 . . ?
S4 C27 H27B 109.2 . . ?
H27A C27 H27B 107.9 . . ?
C28 C27 S4 112.13(17) . . ?
C28 C27 H27A 109.2 . . ?
C28 C27 H27B 109.2 . . ?
C27 C28 H28A 108.8 . . ?
C27 C28 H28B 108.8 . . ?
C27 C28 C29 113.7(2) . . ?
H28A C28 H28B 107.7 . . ?
C29 C28 H28A 108.8 . . ?
C29 C28 H28B 108.8 . . ?
C28 C29 H29A 109.4 . . ?
C28 C29 H29B 109.4 . . ?
C28 C29 C30 111.0(2) . . ?
H29A C29 H29B 108.0 . . ?
C30 C29 H29A 109.4 . . ?
C30 C29 H29B 109.4 . . ?
C29 C30 H30A 108.6 . . ?
C29 C30 H30B 108.6 . . ?
H30A C30 H30B 107.6 . . ?
C31 C30 C29 114.7(2) . . ?
C31 C30 H30A 108.6 . . ?
C31 C30 H30B 108.6 . . ?
C30 C31 H31A 109.0 . . ?
C30 C31 H31B 109.0 . . ?
C30 C31 C32 112.8(2) . . ?
H31A C31 H31B 107.8 . . ?
C32 C31 H31A 109.0 . . ?
C32 C31 H31B 109.0 . . ?
C31 C32 H32A 108.9 . . ?
C31 C32 H32B 108.9 . . ?
H32A C32 H32B 107.7 . . ?
C33 C32 C31 113.5(2) . . ?
C33 C32 H32A 108.9 . . ?
C33 C32 H32B 108.9 . . ?
C32 C33 H33A 108.9 . . ?
C32 C33 H33B 108.9 . . ?
C32 C33 C34 113.4(2) . . ?
H33A C33 H33B 107.7 . . ?
C34 C33 H33A 108.9 . . ?
C34 C33 H33B 108.9 . . ?
C33 C34 H34A 109.0 . . ?
C33 C34 H34B 109.0 . . ?
C33 C34 C35 113.1(2) . . ?
H34A C34 H34B 107.8 . . ?
C35 C34 H34A 109.0 . . ?
C35 C34 H34B 109.0 . . ?
C34 C35 H35A 108.9 . . ?
C34 C35 H35B 108.9 . . ?
H35A C35 H35B 107.7 . . ?
C36 C35 C34 113.2(2) . . ?
C36 C35 H35A 108.9 . . ?
C36 C35 H35B 108.9 . . ?
C35 C36 H36A 109.5 . . ?
C35 C36 H36B 109.5 . . ?
C35 C36 H36C 109.5 . . ?
H36A C36 H36B 109.5 . . ?
H36A C36 H36C 109.5 . . ?
H36B C36 H36C 109.5 . . ?

loop_
_geom_bond_atom_site_label_1
_geom_bond_atom_site_label_2
_geom_bond_distance
_geom_bond_site_symmetry_2
_geom_bond_publ_flag
S1 C2 1.753(2) . ?
S1 C3 1.752(2) . ?
S2 C1 1.743(2) . ?
S2 C3 1.758(3) . ?
S3 C1 1.748(3) . ?
S3 C17 1.824(3) . ?
S4 C2 1.750(2) . ?
S4 C27 1.828(3) . ?
C1 C2 1.351(3) . ?
C3 C4 1.365(3) . ?
C4 C5 1.467(3) . ?
C4 C16 1.476(3) . ?
C5 C6 1.402(4) . ?
C5 C10 1.417(3) . ?
C6 H6 0.9500 . ?
C6 C7 1.388(4) . ?
C7 H7 0.9500 . ?
C7 C8 1.396(4) . ?
C8 H8 0.9500 . ?
C8 C9 1.387(4) . ?
C9 H9 0.9500 . ?
C9 C10 1.385(4) . ?
C10 C11 1.464(4) . ?
C11 C12 1.397(3) . ?
C11 C16 1.415(3) . ?
C12 H12 0.9500 . ?
C12 C13 1.382(4) . ?
C13 H13 0.9500 . ?
C13 C14 1.394(4) . ?
C14 H14 0.9500 . ?
C14 C15 1.398(3) . ?
C15 H15 0.9500 . ?
C15 C16 1.389(4) . ?
C17 H17A 0.9900 . ?
C17 H17B 0.9900 . ?
C17 C18 1.523(3) . ?
C18 H18A 0.9900 . ?
C18 H18B 0.9900 . ?
C18 C19 1.532(3) . ?
C19 H19A 0.9900 . ?
C19 H19B 0.9900 . ?
C19 C20 1.521(3) . ?
C20 H20A 0.9900 . ?
C20 H20B 0.9900 . ?
C20 C21 1.529(3) . ?
C21 H21A 0.9900 . ?
C21 H21B 0.9900 . ?
C21 C22 1.524(4) . ?
C22 H22A 0.9900 . ?
C22 H22B 0.9900 . ?
C22 C23 1.523(4) . ?
C23 H23A 0.9900 . ?
C23 H23B 0.9900 . ?
C23 C24 1.523(3) . ?
C24 H24A 0.9900 . ?
C24 H24B 0.9900 . ?
C24 C25 1.528(4) . ?
C25 H25A 0.9900 . ?
C25 H25B 0.9900 . ?
C25 C26 1.528(4) . ?
C26 H26A 0.9800 . ?
C26 H26B 0.9800 . ?
C26 H26C 0.9800 . ?
C27 H27A 0.9900 . ?
C27 H27B 0.9900 . ?
C27 C28 1.515(4) . ?
C28 H28A 0.9900 . ?
C28 H28B 0.9900 . ?
C28 C29 1.518(3) . ?
C29 H29A 0.9900 . ?
C29 H29B 0.9900 . ?
C29 C30 1.524(3) . ?
C30 H30A 0.9900 . ?
C30 H30B 0.9900 . ?
C30 C31 1.518(3) . ?
C31 H31A 0.9900 . ?
C31 H31B 0.9900 . ?
C31 C32 1.523(4) . ?
C32 H32A 0.9900 . ?
C32 H32B 0.9900 . ?
C32 C33 1.520(3) . ?
C33 H33A 0.9900 . ?
C33 H33B 0.9900 . ?
C33 C34 1.520(4) . ?
C34 H34A 0.9900 . ?
C34 H34B 0.9900 . ?
C34 C35 1.520(4) . ?
C35 H35A 0.9900 . ?
C35 H35B 0.9900 . ?
C35 C36 1.516(4) . ?
C36 H36A 0.9800 . ?
C36 H36B 0.9800 . ?
C36 H36C 0.9800 . ?

loop_
_geom_torsion_atom_site_label_1
_geom_torsion_atom_site_label_2
_geom_torsion_atom_site_label_3
_geom_torsion_atom_site_label_4
_geom_torsion
_geom_torsion_site_symmetry_1
_geom_torsion_site_symmetry_2
_geom_torsion_site_symmetry_3
_geom_torsion_site_symmetry_4
_geom_torsion_publ_flag
S1 C3 C4 C5 1.7(4) . . . . ?
S1 C3 C4 C16 -179.95(18) . . . . ?
S2 C1 C2 S1 -0.9(3) . . . . ?
S2 C1 C2 S4 174.93(13) . . . . ?
S2 C3 C4 C5 -179.70(19) . . . . ?
S2 C3 C4 C16 -1.4(4) . . . . ?
S3 C1 C2 S1 -174.67(13) . . . . ?
S3 C1 C2 S4 1.1(3) . . . . ?
S3 C17 C18 C19 170.25(17) . . . . ?
S4 C27 C28 C29 -176.89(17) . . . . ?
C1 S2 C3 S1 -4.23(15) . . . . ?
C1 S2 C3 C4 177.0(2) . . . . ?
C1 S3 C17 C18 65.8(2) . . . . ?
C2 S1 C3 S2 3.86(15) . . . . ?
C2 S1 C3 C4 -177.4(2) . . . . ?
C2 S4 C27 C28 -61.57(19) . . . . ?
C3 S1 C2 S4 -178.03(14) . . . . ?
C3 S1 C2 C1 -1.9(2) . . . . ?
C3 S2 C1 S3 177.38(14) . . . . ?
C3 S2 C1 C2 3.1(2) . . . . ?
C3 C4 C5 C6 -1.6(4) . . . . ?
C3 C4 C5 C10 178.4(2) . . . . ?
C3 C4 C16 C11 -178.2(2) . . . . ?
C3 C4 C16 C15 1.5(4) . . . . ?
C4 C5 C6 C7 179.3(2) . . . . ?
C4 C5 C10 C9 -179.6(2) . . . . ?
C4 C5 C10 C11 -0.2(3) . . . . ?
C5 C4 C16 C11 0.4(3) . . . . ?
C5 C4 C16 C15 -179.9(3) . . . . ?
C5 C6 C7 C8 0.8(4) . . . . ?
C5 C10 C11 C12 -179.5(2) . . . . ?
C5 C10 C11 C16 0.5(3) . . . . ?
C6 C5 C10 C9 0.5(4) . . . . ?
C6 C5 C10 C11 179.8(2) . . . . ?
C6 C7 C8 C9 -0.6(4) . . . . ?
C7 C8 C9 C10 0.3(4) . . . . ?
C8 C9 C10 C5 -0.2(4) . . . . ?
C8 C9 C10 C11 -179.4(3) . . . . ?
C9 C10 C11 C12 -0.2(4) . . . . ?
C9 C10 C11 C16 179.8(2) . . . . ?
C10 C5 C6 C7 -0.8(4) . . . . ?
C10 C11 C12 C13 -179.8(2) . . . . ?
C10 C11 C16 C4 -0.6(3) . . . . ?
C10 C11 C16 C15 179.7(2) . . . . ?
C11 C12 C13 C14 0.3(4) . . . . ?
C12 C11 C16 C4 179.4(2) . . . . ?
C12 C11 C16 C15 -0.3(4) . . . . ?
C12 C13 C14 C15 -0.8(4) . . . . ?
C13 C14 C15 C16 0.7(4) . . . . ?
C14 C15 C16 C4 -179.7(2) . . . . ?
C14 C15 C16 C11 -0.2(4) . . . . ?
C16 C4 C5 C6 179.8(3) . . . . ?
C16 C4 C5 C10 -0.1(3) . . . . ?
C16 C11 C12 C13 0.2(4) . . . . ?
C17 S3 C1 S2 56.13(16) . . . . ?
C17 S3 C1 C2 -130.2(2) . . . . ?
C17 C18 C19 C20 -177.8(2) . . . . ?
C18 C19 C20 C21 179.5(2) . . . . ?
C19 C20 C21 C22 178.7(2) . . . . ?
C20 C21 C22 C23 180.0(2) . . . . ?
C21 C22 C23 C24 -179.8(2) . . . . ?
C22 C23 C24 C25 179.6(2) . . . . ?
C23 C24 C25 C26 -178.4(2) . . . . ?
C27 S4 C2 S1 -70.37(16) . . . . ?
C27 S4 C2 C1 113.9(2) . . . . ?
C27 C28 C29 C30 -179.2(2) . . . . ?
C28 C29 C30 C31 -174.9(2) . . . . ?
C29 C30 C31 C32 -179.7(2) . . . . ?
C30 C31 C32 C33 -179.8(2) . . . . ?
C31 C32 C33 C34 -177.9(2) . . . . ?
C32 C33 C34 C35 174.9(2) . . . . ?
C33 C34 C35 C36 -178.0(3) . . . . ?
